data_2226722
loop_
_publ_author_name
'Fun, Hoong-Kun'
'Goh, Jia Hao'
'Liu, Yang'
'Zhang, Yan'

_publ_section_title
;
 10-Hydroxy-10-(1,3-thiazol-2-ylmethyl)phenanthren-9(10<i>H</i>)-one
;
_journal_coeditor_code WN2393
_journal_issue 7
_journal_name_full 'Acta Crystallographica Section E'
_journal_page_first o1683
_journal_page_last o1684
_journal_paper_doi 10.1107/S1600536810022439
_journal_volume 66
_journal_year 2010
_chemical_formula_iupac 'C18 H13 N O2 S'
_chemical_formula_moiety 'C18 H13 N O2 S'
_chemical_formula_sum 'C18 H13 N O2 S'
_chemical_formula_weight 307.35
_chemical_name_systematic
;
10-Hydroxy-10-(1,3-thiazol-2-ylmethyl)phenanthren-9(10<i>H</i>)-one
;
_space_group_IT_number 33
_symmetry_cell_setting orthorhombic
_symmetry_space_group_name_Hall 'P 2c -2n'
_symmetry_space_group_name_H-M 'P n a 21'
_atom_sites_solution_hydrogens geom
_atom_sites_solution_primary direct
_atom_sites_solution_secondary difmap
_audit_creation_method SHELXL-97
_cell_angle_alpha 90.00
_cell_angle_beta 90.00
_cell_angle_gamma 90.00
_cell_formula_units_Z 4
_cell_length_a 12.5623(17)
_cell_length_b 7.3222(10)
_cell_length_c 15.462(2)
_cell_measurement_reflns_used 7790
_cell_measurement_temperature 100.00(10)
_cell_measurement_theta_max 30.07
_cell_measurement_theta_min 3.08
_cell_volume 1422.3(3)
_computing_cell_refinement 'SAINT (Bruker, 2009)'
_computing_data_collection 'APEX2 (Bruker, 2009)'
_computing_data_reduction 'SAINT (Bruker, 2009)'
_computing_molecular_graphics 'SHELXTL (Sheldrick, 2008)'
_computing_publication_material
;
SHELXTL (Sheldrick, 2008) and PLATON (Spek, 2009)
;
_computing_structure_refinement 'SHELXTL (Sheldrick, 2008)'
_computing_structure_solution 'SHELXTL (Sheldrick, 2008)'
_diffrn_ambient_temperature 100.00(10)
_diffrn_measured_fraction_theta_full 0.988
_diffrn_measured_fraction_theta_max 0.988
_diffrn_measurement_device_type
;
Bruker APEXII DUO CCD area-detector diffractometer
;
_diffrn_measurement_method '\f and \w scans'
_diffrn_radiation_monochromator graphite
_diffrn_radiation_source 'fine-focus sealed tube'
_diffrn_radiation_type MoK\a
_diffrn_radiation_wavelength 0.71073
_diffrn_reflns_av_R_equivalents 0.0276
_diffrn_reflns_av_sigmaI/netI 0.0259
_diffrn_reflns_limit_h_max 17
_diffrn_reflns_limit_h_min -17
_diffrn_reflns_limit_k_max 9
_diffrn_reflns_limit_k_min -10
_diffrn_reflns_limit_l_max 21
_diffrn_reflns_limit_l_min -17
_diffrn_reflns_number 14577
_diffrn_reflns_theta_full 30.14
_diffrn_reflns_theta_max 30.14
_diffrn_reflns_theta_min 3.08
_diffrn_standards_number 0
_exptl_absorpt_coefficient_mu 0.234
_exptl_absorpt_correction_T_max 0.9624
_exptl_absorpt_correction_T_min 0.9262
_exptl_absorpt_correction_type multi-scan
_exptl_absorpt_process_details '(<i>SADABS</i>; Bruker, 2009)'
_exptl_crystal_colour colourless
_exptl_crystal_density_diffrn 1.435
_exptl_crystal_density_method 'not measured'
_exptl_crystal_description block
_exptl_crystal_F_000 640
_exptl_crystal_size_max 0.333
_exptl_crystal_size_mid 0.167
_exptl_crystal_size_min 0.165
_refine_diff_density_max 0.322
_refine_diff_density_min -0.207
_refine_ls_abs_structure_details 'Flack (1983), 1674 Friedel pairs'
_refine_ls_abs_structure_Flack 0.04(5)
_refine_ls_extinction_method none
_refine_ls_goodness_of_fit_ref 1.027
_refine_ls_hydrogen_treatment mixed
_refine_ls_matrix_type full
_refine_ls_number_parameters 203
_refine_ls_number_reflns 3814
_refine_ls_number_restraints 1
_refine_ls_restrained_S_all 1.027
_refine_ls_R_factor_all 0.0299
_refine_ls_R_factor_gt 0.0280
_refine_ls_shift/su_max 0.000
_refine_ls_shift/su_mean 0.000
_refine_ls_structure_factor_coef Fsqd
_refine_ls_weighting_details 'calc w=1/[\s^2^(Fo^2^)+(0.0445P)^2^+0.2177P] where P=(Fo^2^+2Fc^2^)/3'
_refine_ls_weighting_scheme calc
_refine_ls_wR_factor_gt 0.0728
_refine_ls_wR_factor_ref 0.0741
_reflns_number_gt 3635
_reflns_number_total 3814
_reflns_threshold_expression I>2\s(I)
_cod_data_source_file wn2393.cif
_cod_data_source_block I
_cod_database_code 2226722
_cod_database_fobs_code 2226722

loop_
_symmetry_equiv_pos_as_xyz
'x, y, z'
'-x, -y, z+1/2'
'x+1/2, -y+1/2, z'
'-x+1/2, y+1/2, z+1/2'

loop_
_atom_site_type_symbol
_atom_site_label
_atom_site_fract_x
_atom_site_fract_y
_atom_site_fract_z
_atom_site_U_iso_or_equiv
_atom_site_adp_type
_atom_site_calc_flag
_atom_site_refinement_flags
_atom_site_occupancy
_atom_site_disorder_assembly
_atom_site_disorder_group
S S1 0.53518(2) 0.49600(5) 0.78827(3) 0.02005(8) Uani d . 1 . .
O O1 0.58478(9) 0.98317(13) 0.74430(7) 0.0204(2) Uani d . 1 . .
O O2 0.68596(7) 0.68224(13) 0.67503(6) 0.01555(18) Uani d . 1 . .
N N1 0.36431(8) 0.62424(14) 0.72334(7) 0.0147(2) Uani d . 1 . .
C C1 0.56431(10) 0.94441(17) 0.66980(9) 0.0141(2) Uani d . 1 . .
C C2 0.48837(10) 1.05126(17) 0.61503(9) 0.0141(2) Uani d . 1 . .
C C3 0.40687(10) 1.14942(18) 0.65511(9) 0.0175(2) Uani d . 1 . .
H H3A 0.4023 1.1531 0.7151 0.021 Uiso calc R 1 . .
C C4 0.33251(11) 1.24171(19) 0.60461(10) 0.0204(3) Uani d . 1 . .
H H4A 0.2769 1.3048 0.6307 0.025 Uiso calc R 1 . .
C C5 0.34165(11) 1.23923(19) 0.51504(10) 0.0211(3) Uani d . 1 . .
H H5A 0.2923 1.3021 0.4816 0.025 Uiso calc R 1 . .
C C6 0.42365(10) 1.14409(18) 0.47484(9) 0.0181(3) Uani d . 1 . .
H H6A 0.4289 1.1443 0.4148 0.022 Uiso calc R 1 . .
C C7 0.49871(10) 1.04759(17) 0.52450(8) 0.0145(2) Uani d . 1 . .
C C8 0.59038(10) 0.95064(18) 0.48531(8) 0.0137(2) Uani d . 1 . .
C C9 0.62580(11) 0.98991(18) 0.40142(9) 0.0165(2) Uani d . 1 . .
H H9A 0.5878 1.0717 0.3673 0.020 Uiso calc R 1 . .
C C10 0.71727(10) 0.90792(19) 0.36852(9) 0.0182(3) Uani d . 1 . .
H H10A 0.7404 0.9362 0.3130 0.022 Uiso calc R 1 . .
C C11 0.77403(10) 0.78396(19) 0.41853(9) 0.0178(2) Uani d . 1 . .
H H11A 0.8355 0.7303 0.3967 0.021 Uiso calc R 1 . .
C C12 0.73877(10) 0.74002(18) 0.50145(9) 0.0155(2) Uani d . 1 . .
H H12A 0.7761 0.6554 0.5345 0.019 Uiso calc R 1 . .
C C13 0.64729(9) 0.82280(17) 0.53514(8) 0.0133(2) Uani d . 1 . .
C C14 0.60853(9) 0.77241(17) 0.62538(8) 0.0129(2) Uani d . 1 . .
C C15 0.51421(10) 0.63447(17) 0.61865(8) 0.0141(2) Uani d . 1 . .
H H15A 0.4604 0.6844 0.5804 0.017 Uiso calc R 1 . .
H H15B 0.5398 0.5216 0.5933 0.017 Uiso calc R 1 . .
C C16 0.46450(9) 0.59352(16) 0.70480(8) 0.0136(2) Uani d . 1 . .
C C17 0.34056(11) 0.56729(19) 0.80632(9) 0.0183(3) Uani d . 1 . .
H H17A 0.2727 0.5786 0.8298 0.022 Uiso calc R 1 . .
C C18 0.42275(12) 0.49388(19) 0.85133(10) 0.0196(3) Uani d . 1 . .
H H18A 0.4188 0.4494 0.9076 0.024 Uiso calc R 1 . .
H H1O2 0.7346(14) 0.751(3) 0.6817(12) 0.021(4) Uiso d . 1 . .

loop_
_atom_site_aniso_label
_atom_site_aniso_U_11
_atom_site_aniso_U_22
_atom_site_aniso_U_33
_atom_site_aniso_U_12
_atom_site_aniso_U_13
_atom_site_aniso_U_23
S1 0.01201(13) 0.02777(17) 0.02038(16) 0.00009(11) -0.00259(13) 0.01058(13)
O1 0.0226(5) 0.0242(5) 0.0144(5) 0.0006(4) -0.0024(4) -0.0021(4)
O2 0.0109(4) 0.0177(4) 0.0181(4) -0.0014(3) -0.0036(3) 0.0040(3)
N1 0.0123(5) 0.0154(5) 0.0162(5) -0.0003(4) -0.0006(4) 0.0018(4)
C1 0.0112(5) 0.0160(5) 0.0151(6) -0.0008(4) 0.0008(4) 0.0009(5)
C2 0.0136(5) 0.0141(6) 0.0146(6) -0.0009(4) -0.0010(4) -0.0002(4)
C3 0.0171(6) 0.0169(6) 0.0186(6) -0.0006(5) 0.0023(5) -0.0023(5)
C4 0.0161(6) 0.0169(6) 0.0283(7) 0.0022(5) 0.0013(5) -0.0031(5)
C5 0.0172(6) 0.0177(6) 0.0283(7) 0.0014(5) -0.0039(5) 0.0035(6)
C6 0.0176(6) 0.0191(6) 0.0175(6) -0.0013(5) -0.0028(5) 0.0031(5)
C7 0.0130(5) 0.0133(5) 0.0172(7) -0.0012(5) 0.0001(5) 0.0009(4)
C8 0.0121(5) 0.0158(6) 0.0132(6) -0.0023(4) 0.0002(4) -0.0005(4)
C9 0.0159(6) 0.0192(6) 0.0145(6) -0.0037(4) -0.0014(5) 0.0018(5)
C10 0.0160(6) 0.0253(7) 0.0135(6) -0.0069(5) 0.0023(5) -0.0007(5)
C11 0.0122(5) 0.0221(6) 0.0191(6) -0.0032(4) 0.0018(5) -0.0042(5)
C12 0.0124(5) 0.0175(6) 0.0167(6) -0.0023(4) -0.0003(4) -0.0019(4)
C13 0.0118(5) 0.0147(5) 0.0134(6) -0.0036(4) 0.0003(4) -0.0009(4)
C14 0.0107(5) 0.0152(5) 0.0128(5) -0.0009(4) -0.0016(4) 0.0009(4)
C15 0.0113(5) 0.0156(6) 0.0155(6) -0.0019(4) -0.0009(4) 0.0017(4)
C16 0.0118(5) 0.0144(5) 0.0146(6) -0.0017(4) -0.0030(4) 0.0027(4)
C17 0.0157(6) 0.0212(6) 0.0181(7) -0.0007(5) 0.0017(5) 0.0022(5)
C18 0.0170(6) 0.0262(7) 0.0156(7) -0.0048(5) -0.0008(5) 0.0072(5)

loop_
_atom_type_symbol
_atom_type_description
_atom_type_scat_dispersion_real
_atom_type_scat_dispersion_imag
_atom_type_scat_source
C C 0.0033 0.0016 'International Tables Vol C Tables 4.2.6.8 and 6.1.1.4'
H H 0.0000 0.0000 'International Tables Vol C Tables 4.2.6.8 and 6.1.1.4'
N N 0.0061 0.0033 'International Tables Vol C Tables 4.2.6.8 and 6.1.1.4'
O O 0.0106 0.0060 'International Tables Vol C Tables 4.2.6.8 and 6.1.1.4'
S S 0.1246 0.1234 'International Tables Vol C Tables 4.2.6.8 and 6.1.1.4'

loop_
_geom_angle_atom_site_label_1
_geom_angle_atom_site_label_2
_geom_angle_atom_site_label_3
_geom_angle_site_symmetry_1
_geom_angle_site_symmetry_3
_geom_angle
_geom_angle_publ_flag
C18 S1 C16 . . 90.30(7) ?
C14 O2 H1O2 . . 107.7(13) ?
C16 N1 C17 . . 111.03(11) ?
O1 C1 C2 . . 123.35(12) ?
O1 C1 C14 . . 122.59(12) ?
C2 C1 C14 . . 113.93(11) ?
C3 C2 C7 . . 121.31(12) ?
C3 C2 C1 . . 119.04(12) ?
C7 C2 C1 . . 119.64(12) ?
C4 C3 C2 . . 119.52(13) ?
C4 C3 H3A . . 120.2 ?
C2 C3 H3A . . 120.2 ?
C5 C4 C3 . . 119.81(13) ?
C5 C4 H4A . . 120.1 ?
C3 C4 H4A . . 120.1 ?
C4 C5 C6 . . 120.89(13) ?
C4 C5 H5A . . 119.6 ?
C6 C5 H5A . . 119.6 ?
C5 C6 C7 . . 120.29(13) ?
C5 C6 H6A . . 119.9 ?
C7 C6 H6A . . 119.9 ?
C2 C7 C6 . . 118.17(12) ?
C2 C7 C8 . . 119.20(11) ?
C6 C7 C8 . . 122.56(12) ?
C9 C8 C13 . . 118.81(12) ?
C9 C8 C7 . . 121.79(12) ?
C13 C8 C7 . . 119.30(11) ?
C10 C9 C8 . . 120.78(13) ?
C10 C9 H9A . . 119.6 ?
C8 C9 H9A . . 119.6 ?
C11 C10 C9 . . 120.11(12) ?
C11 C10 H10A . . 119.9 ?
C9 C10 H10A . . 119.9 ?
C10 C11 C12 . . 119.98(12) ?
C10 C11 H11A . . 120.0 ?
C12 C11 H11A . . 120.0 ?
C11 C12 C13 . . 120.21(12) ?
C11 C12 H12A . . 119.9 ?
C13 C12 H12A . . 119.9 ?
C12 C13 C8 . . 120.08(12) ?
C12 C13 C14 . . 119.90(11) ?
C8 C13 C14 . . 120.01(11) ?
O2 C14 C13 . . 113.16(10) ?
O2 C14 C1 . . 113.02(10) ?
C13 C14 C1 . . 109.04(10) ?
O2 C14 C15 . . 104.96(10) ?
C13 C14 C15 . . 109.78(10) ?
C1 C14 C15 . . 106.59(10) ?
C16 C15 C14 . . 112.70(10) ?
C16 C15 H15A . . 109.1 ?
C14 C15 H15A . . 109.1 ?
C16 C15 H15B . . 109.1 ?
C14 C15 H15B . . 109.1 ?
H15A C15 H15B . . 107.8 ?
N1 C16 C15 . . 124.01(11) ?
N1 C16 S1 . . 113.74(10) ?
C15 C16 S1 . . 122.24(9) ?
C18 C17 N1 . . 115.57(12) ?
C18 C17 H17A . . 122.2 ?
N1 C17 H17A . . 122.2 ?
C17 C18 S1 . . 109.36(11) ?
C17 C18 H18A . . 125.3 ?
S1 C18 H18A . . 125.3 ?

loop_
_geom_bond_atom_site_label_1
_geom_bond_atom_site_label_2
_geom_bond_site_symmetry_2
_geom_bond_distance
_geom_bond_publ_flag
S1 C18 . 1.7164(16) ?
S1 C16 . 1.7217(13) ?
O1 C1 . 1.2140(17) ?
O2 C14 . 1.4041(14) ?
O2 H1O2 . 0.798(19) ?
N1 C16 . 1.3103(16) ?
N1 C17 . 1.3818(17) ?
C1 C2 . 1.4965(18) ?
C1 C14 . 1.5383(18) ?
C2 C3 . 1.3961(18) ?
C2 C7 . 1.4060(18) ?
C3 C4 . 1.393(2) ?
C3 H3A . 0.9300 ?
C4 C5 . 1.390(2) ?
C4 H4A . 0.9300 ?
C5 C6 . 1.390(2) ?
C5 H5A . 0.9300 ?
C6 C7 . 1.4064(18) ?
C6 H6A . 0.9300 ?
C7 C8 . 1.4823(18) ?
C8 C9 . 1.4011(18) ?
C8 C13 . 1.4075(18) ?
C9 C10 . 1.3927(19) ?
C9 H9A . 0.9300 ?
C10 C11 . 1.3894(19) ?
C10 H10A . 0.9300 ?
C11 C12 . 1.3942(19) ?
C11 H11A . 0.9300 ?
C12 C13 . 1.3998(17) ?
C12 H12A . 0.9300 ?
C13 C14 . 1.5232(17) ?
C14 C15 . 1.5605(17) ?
C15 C16 . 1.5014(18) ?
C15 H15A . 0.9700 ?
C15 H15B . 0.9700 ?
C17 C18 . 1.3562(19) ?
C17 H17A . 0.9300 ?
C18 H18A . 0.9300 ?

loop_
_geom_hbond_atom_site_label_D
_geom_hbond_atom_site_label_H
_geom_hbond_atom_site_label_A
_geom_hbond_site_symmetry_A
_geom_hbond_distance_DH
_geom_hbond_distance_HA
_geom_hbond_distance_DA
_geom_hbond_angle_DHA
_geom_hbond_publ_flag
O2 H1O2 N1 3_565 0.80(2) 1.976(19) 2.7542(14) 165(2) yes
C5 H5A Cg1 4_475 0.93 2.83 3.6508(16) 147 yes
C12 H12A Cg2 4_565 0.93 2.85 3.7214(15) 156 yes
C18 H18A Cg1 2_665 0.93 2.72 3.3301(16) 124 yes

loop_
_geom_torsion_atom_site_label_1
_geom_torsion_atom_site_label_2
_geom_torsion_atom_site_label_3
_geom_torsion_atom_site_label_4
_geom_torsion_site_symmetry_1
_geom_torsion_site_symmetry_2
_geom_torsion_site_symmetry_3
_geom_torsion_site_symmetry_4
_geom_torsion
_geom_torsion_publ_flag
O1 C1 C2 C3 . . . . -26.56(19) ?
C14 C1 C2 C3 . . . . 149.37(11) ?
O1 C1 C2 C7 . . . . 154.95(13) ?
C14 C1 C2 C7 . . . . -29.12(16) ?
C7 C2 C3 C4 . . . . 1.73(19) ?
C1 C2 C3 C4 . . . . -176.73(12) ?
C2 C3 C4 C5 . . . . -1.7(2) ?
C3 C4 C5 C6 . . . . 0.7(2) ?
C4 C5 C6 C7 . . . . 0.3(2) ?
C3 C2 C7 C6 . . . . -0.76(19) ?
C1 C2 C7 C6 . . . . 177.69(11) ?
C3 C2 C7 C8 . . . . 176.32(11) ?
C1 C2 C7 C8 . . . . -5.23(18) ?
C5 C6 C7 C2 . . . . -0.27(19) ?
C5 C6 C7 C8 . . . . -177.25(12) ?
C2 C7 C8 C9 . . . . -158.44(12) ?
C6 C7 C8 C9 . . . . 18.51(19) ?
C2 C7 C8 C13 . . . . 17.98(18) ?
C6 C7 C8 C13 . . . . -165.07(12) ?
C13 C8 C9 C10 . . . . -1.71(19) ?
C7 C8 C9 C10 . . . . 174.73(12) ?
C8 C9 C10 C11 . . . . 0.73(19) ?
C9 C10 C11 C12 . . . . 0.69(19) ?
C10 C11 C12 C13 . . . . -1.11(19) ?
C11 C12 C13 C8 . . . . 0.11(19) ?
C11 C12 C13 C14 . . . . 179.28(11) ?
C9 C8 C13 C12 . . . . 1.28(18) ?
C7 C8 C13 C12 . . . . -175.24(11) ?
C9 C8 C13 C14 . . . . -177.89(11) ?
C7 C8 C13 C14 . . . . 5.58(17) ?
C12 C13 C14 O2 . . . . 16.31(16) ?
C8 C13 C14 O2 . . . . -164.51(11) ?
C12 C13 C14 C1 . . . . 143.01(11) ?
C8 C13 C14 C1 . . . . -37.82(15) ?
C12 C13 C14 C15 . . . . -100.57(13) ?
C8 C13 C14 C15 . . . . 78.60(14) ?
O1 C1 C14 O2 . . . . -8.85(17) ?
C2 C1 C14 O2 . . . . 175.19(10) ?
O1 C1 C14 C13 . . . . -135.62(13) ?
C2 C1 C14 C13 . . . . 48.41(13) ?
O1 C1 C14 C15 . . . . 105.94(13) ?
C2 C1 C14 C15 . . . . -70.03(13) ?
O2 C14 C15 C16 . . . . 64.01(13) ?
C13 C14 C15 C16 . . . . -174.07(10) ?
C1 C14 C15 C16 . . . . -56.11(13) ?
C17 N1 C16 C15 . . . . 177.95(12) ?
C17 N1 C16 S1 . . . . -0.74(14) ?
C14 C15 C16 N1 . . . . 120.47(13) ?
C14 C15 C16 S1 . . . . -60.94(14) ?
C18 S1 C16 N1 . . . . 0.76(11) ?
C18 S1 C16 C15 . . . . -177.96(11) ?
C16 N1 C17 C18 . . . . 0.32(17) ?
N1 C17 C18 S1 . . . . 0.25(16) ?
C16 S1 C18 C17 . . . . -0.54(11) ?
